data_4083599
loop_
_publ_author_name
'Olaru, Marian'
'Beckmann, Jens'
'Ra\,t, Ciprian I.'

_publ_section_title
;
 Polyfluorinated Functionalizedm-Terphenyls. New Substituents and Ligands
 in Organometallic Synthesis
;
_journal_issue 12
_journal_name_full Organometallics
_journal_page_first 3012
_journal_paper_doi 10.1021/om500244y
_journal_volume 33
_journal_year 2014
_chemical_compound_source 'synthesis as described'
_chemical_formula_moiety 'C24 H2 F15 N O2'
_chemical_formula_sum 'C24 H2 F15 N O2'
_chemical_formula_weight 621.27
_chemical_melting_point_gt 458
_chemical_melting_point_lt 460
_chemical_name_common
;
2,4,6-tris(pentafluorophenyl)-1-nitro-benzene
;
_chemical_name_systematic
;
N,N-dioxo-2,4,6-tris(pentafluorophenyl)anilinium
;
_space_group_IT_number 2
_symmetry_cell_setting triclinic
_symmetry_Int_Tables_number 2
_symmetry_space_group_name_Hall '-P 1'
_symmetry_space_group_name_H-M 'P -1'
_atom_sites_solution_hydrogens geom
_atom_sites_solution_primary direct
_atom_sites_solution_secondary difmap
_audit_creation_date 2012-05-31T14:12:26-00:00
_audit_creation_method 'WinGX routine CIF_UPDATE'
_cell_angle_alpha 105.087(19)
_cell_angle_beta 102.280(19)
_cell_angle_gamma 118.293(18)
_cell_formula_units_Z 2
_cell_length_a 10.759(12)
_cell_length_b 11.174(13)
_cell_length_c 11.767(13)
_cell_measurement_reflns_used 3350
_cell_measurement_temperature 297(2)
_cell_measurement_theta_max 23.9
_cell_measurement_theta_min 2.28
_cell_measurement_wavelength 0.71073
_cell_volume 1105(2)
_computing_cell_refinement 'Bruker SMART'
_computing_data_collection 'SMART (Bruker, 2000)'
_computing_data_reduction 'SAINT (Bruker, 2001)'
_computing_molecular_graphics 'Diamond (Brandenburg, 2009)'
_computing_publication_material
;
WinGX publication routines (Farrugia, 1999)
;
_computing_structure_refinement 'SHELXL-97 (Sheldrick, 2008)'
_computing_structure_solution 'SHELXL-97 (Sheldrick, 2008)'
_diffrn_ambient_temperature 297(2)
_diffrn_measured_fraction_theta_full 0.997
_diffrn_measured_fraction_theta_max 0.997
_diffrn_measurement_device_type 'CCD area detector'
_diffrn_measurement_method 'phi and omega scans'
_diffrn_radiation_monochromator graphite
_diffrn_radiation_source 'fine-focus sealed tube'
_diffrn_radiation_type MoK\a
_diffrn_radiation_wavelength 0.71073
_diffrn_reflns_av_R_equivalents 0.0385
_diffrn_reflns_av_unetI/netI 0.053
_diffrn_reflns_limit_h_max 12
_diffrn_reflns_limit_h_min -12
_diffrn_reflns_limit_k_max 13
_diffrn_reflns_limit_k_min -13
_diffrn_reflns_limit_l_max 13
_diffrn_reflns_limit_l_min -13
_diffrn_reflns_number 10605
_diffrn_reflns_theta_full 25
_diffrn_reflns_theta_max 25
_diffrn_reflns_theta_min 1.95
_exptl_absorpt_coefficient_mu 0.205
_exptl_absorpt_correction_T_max 0.9868
_exptl_absorpt_correction_T_min 0.9572
_exptl_absorpt_correction_type multi-scan
_exptl_absorpt_process_details 'SADABS (Bruker, 2000)'
_exptl_crystal_colour colourless
_exptl_crystal_density_diffrn 1.867
_exptl_crystal_density_method 'not measured'
_exptl_crystal_description block
_exptl_crystal_F_000 608
_exptl_crystal_size_max 0.43
_exptl_crystal_size_mid 0.43
_exptl_crystal_size_min 0.13
_refine_diff_density_max 0.272
_refine_diff_density_min -0.213
_refine_diff_density_rms 0.046
_refine_ls_extinction_method none
_refine_ls_goodness_of_fit_ref 1.166
_refine_ls_hydrogen_treatment constr
_refine_ls_matrix_type full
_refine_ls_number_parameters 379
_refine_ls_number_reflns 3882
_refine_ls_number_restraints 0
_refine_ls_restrained_S_all 1.166
_refine_ls_R_factor_all 0.1097
_refine_ls_R_factor_gt 0.0738
_refine_ls_shift/su_max 0
_refine_ls_shift/su_mean 0
_refine_ls_structure_factor_coef Fsqd
_refine_ls_weighting_details 'calc w=1/[\s^2^(Fo^2^)+(0.0505P)^2^+0.5851P] where P=(Fo^2^+2Fc^2^)/3'
_refine_ls_weighting_scheme calc
_refine_ls_wR_factor_gt 0.145
_refine_ls_wR_factor_ref 0.1589
_reflns_number_gt 2733
_reflns_number_total 3882
_reflns_threshold_expression >2sigma(I)
_cod_data_source_file om500244y_si_002.cif
_cod_data_source_block compound_3_CSD_939236_164alb
_cod_depositor_comments
;
The following automatic conversions were performed:

'_symmetry_cell_setting' value 'Triclinic' changed to 'triclinic'
according to
/usr/data/users/saulius/crontab/automatic-downloads/rss-feeds/ACS/lib/dictionaries/cif_core.dic
dictionary named 'cif_core.dic' version 2.4.2 from 2011-04-26.

Automatic conversion script
Id: cif_fix_values 2281 2013-09-26 08:29:07Z andrius 

 Adding full bibliography for 4083599--4083604.cif.
;
_cod_original_sg_symbol_H-M P-1
_cod_database_code 4083599

loop_
_symmetry_equiv_pos_as_xyz
'x, y, z'
'-x, -y, -z'

loop_
_atom_site_label
_atom_site_type_symbol
_atom_site_fract_x
_atom_site_fract_y
_atom_site_fract_z
_atom_site_U_iso_or_equiv
_atom_site_adp_type
_atom_site_occupancy
_atom_site_symmetry_multiplicity
_atom_site_calc_flag
_atom_site_refinement_flags
C1 C 0.2823(4) 0.6435(4) 0.9587(3) 0.0484(9) Uani 1 1 d .
C2 C 0.1637(4) 0.5307(4) 0.8434(3) 0.0462(9) Uani 1 1 d .
C3 C 0.0354(4) 0.5331(4) 0.7997(4) 0.0514(10) Uani 1 1 d .
H3 H -0.0437 0.4586 0.7212 0.062 Uiso 1 1 calc R
C4 C 0.0213(4) 0.6430(4) 0.8693(3) 0.0471(9) Uani 1 1 d .
C5 C 0.1403(4) 0.7527(4) 0.9851(4) 0.0504(10) Uani 1 1 d .
H5 H 0.1319 0.8267 1.0335 0.06 Uiso 1 1 calc R
C6 C 0.2735(4) 0.7564(4) 1.0321(3) 0.0472(9) Uani 1 1 d .
C7 C 0.1658(4) 0.4039(4) 0.7657(4) 0.0496(10) Uani 1 1 d .
C8 C 0.1748(4) 0.3050(5) 0.8102(4) 0.0568(10) Uani 1 1 d .
C9 C 0.1756(5) 0.1881(5) 0.7384(5) 0.0668(12) Uani 1 1 d .
C10 C 0.1678(5) 0.1678(5) 0.6179(5) 0.0720(14) Uani 1 1 d .
C11 C 0.1547(5) 0.2604(6) 0.5680(4) 0.0719(14) Uani 1 1 d .
C12 C 0.1546(4) 0.3781(5) 0.6414(4) 0.0579(11) Uani 1 1 d .
C13 C -0.1194(5) 0.6442(4) 0.8159(3) 0.0471(9) Uani 1 1 d .
C14 C -0.2558(5) 0.5209(5) 0.7504(4) 0.0555(10) Uani 1 1 d .
C15 C -0.3879(5) 0.5175(6) 0.6949(4) 0.0711(13) Uani 1 1 d .
C16 C -0.3758(6) 0.6483(6) 0.7126(5) 0.0737(13) Uani 1 1 d .
C17 C -0.2348(6) 0.7802(6) 0.7823(4) 0.0698(13) Uani 1 1 d .
C18 C -0.1085(5) 0.7768(5) 0.8340(4) 0.0574(10) Uani 1 1 d .
C19 C 0.3998(4) 0.8855(4) 1.1525(3) 0.0475(9) Uani 1 1 d .
C20 C 0.3741(5) 0.9306(5) 1.2612(4) 0.0533(10) Uani 1 1 d .
C21 C 0.4853(6) 1.0553(5) 1.3698(4) 0.0612(11) Uani 1 1 d .
C22 C 0.6301(6) 1.1389(5) 1.3749(4) 0.0658(12) Uani 1 1 d .
C23 C 0.6619(5) 1.0993(5) 1.2700(4) 0.0614(11) Uani 1 1 d .
C24 C 0.5478(5) 0.9764(4) 1.1618(4) 0.0524(10) Uani 1 1 d .
F1 F 0.1816(3) 0.3222(3) 0.9286(2) 0.0824(8) Uani 1 1 d .
F2 F 0.1861(3) 0.0954(3) 0.7864(3) 0.1030(10) Uani 1 1 d .
F3 F 0.1722(3) 0.0559(3) 0.5480(3) 0.1146(12) Uani 1 1 d .
F4 F 0.1456(4) 0.2398(4) 0.4490(3) 0.1139(11) Uani 1 1 d .
F5 F 0.1472(3) 0.4710(3) 0.5919(2) 0.0862(8) Uani 1 1 d .
F6 F -0.2840(3) 0.3838(3) 0.7294(3) 0.0784(8) Uani 1 1 d .
F7 F -0.5256(3) 0.3876(4) 0.6246(3) 0.1086(10) Uani 1 1 d .
F8 F -0.4974(3) 0.6494(4) 0.6613(3) 0.1083(10) Uani 1 1 d .
F9 F -0.2163(4) 0.9111(3) 0.7994(3) 0.1051(10) Uani 1 1 d .
F10 F 0.0279(3) 0.9095(3) 0.8977(3) 0.0817(8) Uani 1 1 d .
F11 F 0.2320(3) 0.8474(3) 1.2604(2) 0.0690(7) Uani 1 1 d .
F12 F 0.4517(3) 1.0928(3) 1.4704(2) 0.0865(8) Uani 1 1 d .
F13 F 0.7409(3) 1.2595(3) 1.4823(2) 0.1012(10) Uani 1 1 d .
F14 F 0.8043(3) 1.1837(3) 1.2765(3) 0.0884(8) Uani 1 1 d .
F15 F 0.5831(3) 0.9442(3) 1.0603(2) 0.0662(6) Uani 1 1 d .
N1 N 0.4212(4) 0.6426(4) 1.0050(4) 0.0573(9) Uani 1 1 d .
O1 O 0.4705(3) 0.6615(3) 1.1153(3) 0.0727(9) Uani 1 1 d .
O2 O 0.4783(3) 0.6234(4) 0.9291(3) 0.0788(9) Uani 1 1 d .

loop_
_atom_site_aniso_label
_atom_site_aniso_U_11
_atom_site_aniso_U_22
_atom_site_aniso_U_33
_atom_site_aniso_U_23
_atom_site_aniso_U_13
_atom_site_aniso_U_12
C1 0.048(2) 0.059(2) 0.049(2) 0.022(2) 0.0215(19) 0.037(2)
C2 0.044(2) 0.052(2) 0.048(2) 0.0201(19) 0.0196(19) 0.031(2)
C3 0.046(2) 0.058(2) 0.050(2) 0.021(2) 0.0189(19) 0.030(2)
C4 0.047(2) 0.053(2) 0.046(2) 0.0218(19) 0.0193(19) 0.031(2)
C5 0.062(3) 0.055(2) 0.052(2) 0.025(2) 0.027(2) 0.042(2)
C6 0.051(2) 0.052(2) 0.047(2) 0.0213(19) 0.0206(19) 0.034(2)
C7 0.042(2) 0.057(2) 0.049(2) 0.0181(19) 0.0171(18) 0.030(2)
C8 0.052(3) 0.062(3) 0.058(3) 0.021(2) 0.026(2) 0.034(2)
C9 0.054(3) 0.056(3) 0.095(4) 0.029(3) 0.028(3) 0.036(2)
C10 0.051(3) 0.051(3) 0.085(4) 0.000(3) 0.025(2) 0.024(2)
C11 0.055(3) 0.085(4) 0.049(3) 0.004(3) 0.023(2) 0.032(3)
C12 0.049(2) 0.065(3) 0.058(3) 0.022(2) 0.020(2) 0.033(2)
C13 0.053(3) 0.057(3) 0.050(2) 0.029(2) 0.027(2) 0.038(2)
C14 0.069(3) 0.058(3) 0.065(3) 0.032(2) 0.036(2) 0.046(3)
C15 0.050(3) 0.082(3) 0.078(3) 0.031(3) 0.023(2) 0.037(3)
C16 0.063(3) 0.106(4) 0.079(3) 0.047(3) 0.029(3) 0.062(3)
C17 0.087(4) 0.089(4) 0.070(3) 0.040(3) 0.032(3) 0.071(3)
C18 0.057(3) 0.059(3) 0.053(2) 0.020(2) 0.019(2) 0.034(2)
C19 0.054(3) 0.051(2) 0.047(2) 0.0197(19) 0.0161(19) 0.037(2)
C20 0.057(3) 0.060(3) 0.058(3) 0.028(2) 0.022(2) 0.042(2)
C21 0.086(4) 0.066(3) 0.041(2) 0.022(2) 0.021(2) 0.051(3)
C22 0.073(3) 0.051(3) 0.050(3) 0.013(2) 0.003(2) 0.030(3)
C23 0.058(3) 0.057(3) 0.063(3) 0.025(2) 0.018(2) 0.030(2)
C24 0.057(3) 0.055(3) 0.046(2) 0.020(2) 0.017(2) 0.035(2)
F1 0.105(2) 0.097(2) 0.0832(19) 0.0512(16) 0.0503(16) 0.0707(18)
F2 0.104(2) 0.0721(18) 0.156(3) 0.052(2) 0.057(2) 0.0606(18)
F3 0.085(2) 0.0761(19) 0.135(3) -0.0129(18) 0.0397(19) 0.0434(17)
F4 0.113(2) 0.144(3) 0.0638(18) 0.0126(18) 0.0403(17) 0.071(2)
F5 0.103(2) 0.110(2) 0.0665(16) 0.0460(16) 0.0371(15) 0.0674(19)
F6 0.0573(15) 0.0649(17) 0.109(2) 0.0322(15) 0.0308(14) 0.0341(13)
F7 0.0484(17) 0.107(2) 0.138(3) 0.037(2) 0.0187(17) 0.0360(17)
F8 0.088(2) 0.151(3) 0.118(2) 0.061(2) 0.0277(18) 0.092(2)
F9 0.128(3) 0.096(2) 0.118(2) 0.0430(18) 0.0284(19) 0.090(2)
F10 0.0788(19) 0.0618(17) 0.0986(19) 0.0288(15) 0.0205(16) 0.0437(16)
F11 0.0755(17) 0.0770(16) 0.0722(16) 0.0331(13) 0.0389(14) 0.0499(15)
F12 0.123(2) 0.095(2) 0.0559(15) 0.0244(14) 0.0387(15) 0.0725(19)
F13 0.105(2) 0.0708(18) 0.0638(17) 0.0013(14) 0.0047(16) 0.0306(17)
F14 0.0671(18) 0.0686(17) 0.0921(19) 0.0250(15) 0.0233(15) 0.0201(15)
F15 0.0677(15) 0.0749(16) 0.0620(14) 0.0283(12) 0.0317(12) 0.0418(14)
N1 0.051(2) 0.057(2) 0.061(2) 0.0147(18) 0.0144(19) 0.0364(18)
O1 0.072(2) 0.082(2) 0.063(2) 0.0256(17) 0.0087(16) 0.0525(18)
O2 0.0597(19) 0.093(2) 0.080(2) 0.0150(18) 0.0301(17) 0.0503(18)

loop_
_atom_type_symbol
_atom_type_description
_atom_type_scat_dispersion_real
_atom_type_scat_dispersion_imag
_atom_type_scat_source
C C 0.0033 0.0016 'International Tables Vol C Tables 4.2.6.8 and 6.1.1.4'
H H 0 0 'International Tables Vol C Tables 4.2.6.8 and 6.1.1.4'
N N 0.0061 0.0033 'International Tables Vol C Tables 4.2.6.8 and 6.1.1.4'
O O 0.0106 0.006 'International Tables Vol C Tables 4.2.6.8 and 6.1.1.4'
F F 0.0171 0.0103 'International Tables Vol C Tables 4.2.6.8 and 6.1.1.4'

loop_
_geom_angle_atom_site_label_1
_geom_angle_atom_site_label_2
_geom_angle_atom_site_label_3
_geom_angle
C2 C1 C6 121.4(3)
C2 C1 N1 119.0(3)
C6 C1 N1 119.6(3)
C1 C2 C3 118.8(3)
C1 C2 C7 122.8(3)
C3 C2 C7 118.3(3)
C4 C3 C2 121.9(4)
C4 C3 H3 119
C2 C3 H3 119
C5 C4 C3 118.0(3)
C5 C4 C13 121.8(3)
C3 C4 C13 120.2(3)
C4 C5 C6 122.2(3)
C4 C5 H5 118.9
C6 C5 H5 118.9
C1 C6 C5 117.7(3)
C1 C6 C19 124.2(3)
C5 C6 C19 117.9(3)
C8 C7 C12 116.5(4)
C8 C7 C2 123.0(4)
C12 C7 C2 120.5(4)
F1 C8 C9 118.1(4)
F1 C8 C7 119.0(4)
C9 C8 C7 122.9(4)
F2 C9 C10 120.1(4)
F2 C9 C8 120.7(5)
C10 C9 C8 119.1(4)
F3 C10 C9 119.5(5)
F3 C10 C11 120.2(5)
C9 C10 C11 120.3(4)
F4 C11 C10 120.4(5)
F4 C11 C12 119.5(5)
C10 C11 C12 120.1(4)
F5 C12 C11 119.0(4)
F5 C12 C7 119.8(4)
C11 C12 C7 121.1(4)
C14 C13 C18 116.8(4)
C14 C13 C4 121.8(4)
C18 C13 C4 121.5(4)
C13 C14 F6 123.0(4)
C13 C14 C15 123.3(4)
F6 C14 C15 113.7(4)
F7 C15 C16 119.2(4)
F7 C15 C14 121.4(4)
C16 C15 C14 119.5(4)
F8 C16 C15 121.1(5)
F8 C16 C17 119.9(5)
C15 C16 C17 119.0(4)
F9 C17 C16 121.2(4)
F9 C17 C18 119.7(5)
C16 C17 C18 119.1(4)
F10 C18 C13 121.1(4)
F10 C18 C17 116.4(4)
C13 C18 C17 122.4(4)
C20 C19 C24 115.2(4)
C20 C19 C6 121.6(4)
C24 C19 C6 122.9(3)
F11 C20 C21 118.1(4)
F11 C20 C19 119.0(4)
C21 C20 C19 122.9(4)
F12 C21 C20 119.5(4)
F12 C21 C22 120.9(4)
C20 C21 C22 119.5(4)
F13 C22 C21 119.9(4)
F13 C22 C23 120.1(5)
C21 C22 C23 120.0(4)
F14 C23 C24 121.8(4)
F14 C23 C22 119.1(4)
C24 C23 C22 119.2(4)
F15 C24 C23 117.2(4)
F15 C24 C19 119.7(3)
C23 C24 C19 123.2(4)
O1 N1 O2 124.4(3)
O1 N1 C1 118.2(3)
O2 N1 C1 117.3(3)

loop_
_geom_bond_atom_site_label_1
_geom_bond_atom_site_label_2
_geom_bond_distance
C1 C2 1.381(5)
C1 C6 1.389(5)
C1 N1 1.483(5)
C2 C3 1.383(5)
C2 C7 1.486(5)
C3 C4 1.381(5)
C3 H3 0.93
C4 C5 1.378(5)
C4 C13 1.518(5)
C5 C6 1.398(5)
C5 H5 0.93
C6 C19 1.481(5)
C7 C8 1.374(6)
C7 C12 1.382(6)
C8 F1 1.337(5)
C8 C9 1.364(6)
C9 F2 1.339(5)
C9 C10 1.354(7)
C10 F3 1.334(5)
C10 C11 1.362(7)
C11 F4 1.332(5)
C11 C12 1.373(6)
C12 F5 1.340(5)
C13 C14 1.302(6)
C13 C18 1.384(6)
C14 F6 1.353(5)
C14 C15 1.410(6)
C15 F7 1.342(5)
C15 C16 1.358(7)
C16 F8 1.327(5)
C16 C17 1.367(7)
C17 F9 1.332(5)
C17 C18 1.388(6)
C18 F10 1.343(5)
C19 C20 1.383(5)
C19 C24 1.384(6)
C20 F11 1.357(5)
C20 C21 1.360(6)
C21 F12 1.333(5)
C21 C22 1.362(6)
C22 F13 1.336(5)
C22 C23 1.370(6)
C23 F14 1.336(5)
C23 C24 1.356(6)
C24 F15 1.341(4)
N1 O1 1.211(4)
N1 O2 1.216(4)

loop_
_geom_torsion_atom_site_label_1
_geom_torsion_atom_site_label_2
_geom_torsion_atom_site_label_3
_geom_torsion_atom_site_label_4
_geom_torsion
C6 C1 C2 C3 1.4(6)
N1 C1 C2 C3 -179.1(3)
C6 C1 C2 C7 -176.7(4)
N1 C1 C2 C7 2.8(6)
C1 C2 C3 C4 -1.4(6)
C7 C2 C3 C4 176.8(4)
C2 C3 C4 C5 0.4(6)
C2 C3 C4 C13 178.1(3)
C3 C4 C5 C6 0.8(6)
C13 C4 C5 C6 -176.9(3)
C2 C1 C6 C5 -0.3(6)
N1 C1 C6 C5 -179.8(4)
C2 C1 C6 C19 -176.1(4)
N1 C1 C6 C19 4.3(6)
C4 C5 C6 C1 -0.8(6)
C4 C5 C6 C19 175.3(3)
C1 C2 C7 C8 60.4(5)
C3 C2 C7 C8 -117.8(4)
C1 C2 C7 C12 -121.3(4)
C3 C2 C7 C12 60.6(5)
C12 C7 C8 F1 -178.2(3)
C2 C7 C8 F1 0.2(6)
C12 C7 C8 C9 1.1(6)
C2 C7 C8 C9 179.5(4)
F1 C8 C9 F2 -1.4(6)
C7 C8 C9 F2 179.3(4)
F1 C8 C9 C10 179.6(4)
C7 C8 C9 C10 0.3(6)
F2 C9 C10 F3 -0.6(6)
C8 C9 C10 F3 178.4(4)
F2 C9 C10 C11 179.0(4)
C8 C9 C10 C11 -1.9(7)
F3 C10 C11 F4 0.3(7)
C9 C10 C11 F4 -179.3(4)
F3 C10 C11 C12 -178.1(4)
C9 C10 C11 C12 2.2(7)
F4 C11 C12 F5 -0.8(6)
C10 C11 C12 F5 177.6(4)
F4 C11 C12 C7 -179.3(4)
C10 C11 C12 C7 -0.8(6)
C8 C7 C12 F5 -179.2(3)
C2 C7 C12 F5 2.3(6)
C8 C7 C12 C11 -0.8(6)
C2 C7 C12 C11 -179.3(4)
C5 C4 C13 C14 -145.0(4)
C3 C4 C13 C14 37.3(5)
C5 C4 C13 C18 35.3(5)
C3 C4 C13 C18 -142.3(4)
C18 C13 C14 F6 -177.5(3)
C4 C13 C14 F6 2.8(6)
C18 C13 C14 C15 2.3(6)
C4 C13 C14 C15 -177.3(4)
C13 C14 C15 F7 177.8(4)
F6 C14 C15 F7 -2.3(6)
C13 C14 C15 C16 -2.0(7)
F6 C14 C15 C16 177.9(4)
F7 C15 C16 F8 -0.2(7)
C14 C15 C16 F8 179.6(4)
F7 C15 C16 C17 -178.8(4)
C14 C15 C16 C17 1.0(7)
F8 C16 C17 F9 -0.5(7)
C15 C16 C17 F9 178.2(4)
F8 C16 C17 C18 -179.2(4)
C15 C16 C17 C18 -0.6(7)
C14 C13 C18 F10 -178.4(3)
C4 C13 C18 F10 1.3(6)
C14 C13 C18 C17 -1.9(6)
C4 C13 C18 C17 177.8(4)
F9 C17 C18 F10 -1.1(6)
C16 C17 C18 F10 177.7(4)
F9 C17 C18 C13 -177.7(4)
C16 C17 C18 C13 1.0(7)
C1 C6 C19 C20 -133.6(4)
C5 C6 C19 C20 50.6(5)
C1 C6 C19 C24 51.8(5)
C5 C6 C19 C24 -124.0(4)
C24 C19 C20 F11 -179.8(3)
C6 C19 C20 F11 5.2(5)
C24 C19 C20 C21 0.1(5)
C6 C19 C20 C21 -174.9(4)
F11 C20 C21 F12 -0.9(5)
C19 C20 C21 F12 179.2(3)
F11 C20 C21 C22 178.2(4)
C19 C20 C21 C22 -1.7(6)
F12 C21 C22 F13 0.6(6)
C20 C21 C22 F13 -178.4(4)
F12 C21 C22 C23 -179.3(4)
C20 C21 C22 C23 1.7(6)
F13 C22 C23 F14 -0.6(6)
C21 C22 C23 F14 179.3(4)
F13 C22 C23 C24 180.0(4)
C21 C22 C23 C24 -0.1(6)
F14 C23 C24 F15 -1.2(6)
C22 C23 C24 F15 178.2(4)
F14 C23 C24 C19 179.0(4)
C22 C23 C24 C19 -1.6(6)
C20 C19 C24 F15 -178.2(3)
C6 C19 C24 F15 -3.3(5)
C20 C19 C24 C23 1.5(5)
C6 C19 C24 C23 176.4(4)
C2 C1 N1 O1 -132.4(4)
C6 C1 N1 O1 47.1(5)
C2 C1 N1 O2 47.8(5)
C6 C1 N1 O2 -132.7(4)
